data_4027874
loop_
_publ_author_name
'Jos\'e Luis Garc\'ia Ruano'
'Esther Torrente'
'Ana M. Mart\'in-Castro'

_publ_section_title
;
 Use of Lithiated Chiralo-Sulfinylbenzyl Carbanions for the One-Pot
 Building of Linear Fragments Containing up to Four Connected
 Stereocenters
;
_journal_name_full 'Journal of Organic Chemistry'
_journal_page_first 647
_journal_page_last 657
_journal_paper_doi 10.1021/jo3025434
_journal_volume 78
_journal_year 2013
_chemical_formula_sum 'C35 H34 N2 O4 S2'
_chemical_formula_weight 610.76
_chemical_name_systematic
; 
 [1S,1'S,2'S,1''R,(S)S] - N-[1-(2'-{1''-Cyano-1''-[2-(p-tolyl 
sulfinyl)phenyl]ethyl}-5'-oxocyclopentyl)-1-(phenyl)methyl-p-toluenesulfonamide
;
_space_group_IT_number 14
_symmetry_cell_setting monoclinic
_symmetry_space_group_name_Hall '-P 2ybc'
_symmetry_space_group_name_H-M 'P 1 21/c 1'
_atom_sites_solution_hydrogens geom
_atom_sites_solution_primary direct
_atom_sites_solution_secondary difmap
_audit_creation_method SHELXL-97
_cell_angle_alpha 90.00
_cell_angle_beta 98.386(12)
_cell_angle_gamma 90.00
_cell_formula_units_Z 4
_cell_length_a 18.156(4)
_cell_length_b 10.473(2)
_cell_length_c 16.106(4)
_cell_measurement_reflns_used 4351
_cell_measurement_temperature 100(2)
_cell_measurement_theta_max 25.65
_cell_measurement_theta_min 2.27
_cell_volume 3029.8(12)
_computing_cell_refinement 'Bruker SMART'
_computing_data_collection 'Bruker SMART'
_computing_data_reduction 'Bruker SAINT'
_computing_molecular_graphics 'Bruker SHELXTL'
_computing_publication_material 'Bruker SHELXTL'
_computing_structure_refinement 'SHELXL-97 (Sheldrick, 1997)'
_computing_structure_solution 'SHELXS-97 (Sheldrick, 1990)'
_diffrn_ambient_temperature 100(2)
_diffrn_measured_fraction_theta_full 0.991
_diffrn_measured_fraction_theta_max 0.991
_diffrn_measurement_device_type 'CCD area detector'
_diffrn_measurement_method 'phi and omega scans'
_diffrn_radiation_monochromator graphite
_diffrn_radiation_source 'fine-focus sealed tube'
_diffrn_radiation_type MoK\a
_diffrn_radiation_wavelength 0.71073
_diffrn_reflns_av_R_equivalents 0.0760
_diffrn_reflns_av_sigmaI/netI 0.0632
_diffrn_reflns_limit_h_max 22
_diffrn_reflns_limit_h_min -22
_diffrn_reflns_limit_k_max 11
_diffrn_reflns_limit_k_min -12
_diffrn_reflns_limit_l_max 19
_diffrn_reflns_limit_l_min -19
_diffrn_reflns_number 28453
_diffrn_reflns_theta_full 26.03
_diffrn_reflns_theta_max 26.03
_diffrn_reflns_theta_min 1.13
_exptl_absorpt_coefficient_mu 0.219
_exptl_absorpt_correction_T_max 0.9891
_exptl_absorpt_correction_T_min 0.9576
_exptl_absorpt_correction_type multi-scan
_exptl_crystal_colour colourless
_exptl_crystal_density_diffrn 1.339
_exptl_crystal_density_meas 0
_exptl_crystal_description prismatic
_exptl_crystal_F_000 1288
_exptl_crystal_size_max 0.20
_exptl_crystal_size_mid 0.15
_exptl_crystal_size_min 0.05
_refine_diff_density_max 0.534
_refine_diff_density_min -0.495
_refine_diff_density_rms 0.073
_refine_ls_extinction_method none
_refine_ls_goodness_of_fit_ref 1.052
_refine_ls_hydrogen_treatment mixed
_refine_ls_matrix_type full
_refine_ls_number_parameters 395
_refine_ls_number_reflns 5915
_refine_ls_number_restraints 0
_refine_ls_restrained_S_all 1.052
_refine_ls_R_factor_all 0.0769
_refine_ls_R_factor_gt 0.0446
_refine_ls_shift/su_max 0.001
_refine_ls_shift/su_mean 0.000
_refine_ls_structure_factor_coef Fsqd
_refine_ls_weighting_details 'calc w=1/[\s^2^(Fo^2^)+(0.0688P)^2^+0.3158P] where P=(Fo^2^+2Fc^2^)/3'
_refine_ls_weighting_scheme calc
_refine_ls_wR_factor_gt 0.1084
_refine_ls_wR_factor_ref 0.1321
_reflns_number_gt 4169
_reflns_number_total 5915
_reflns_threshold_expression >2sigma(I)
_cod_data_source_file jo3025434_si_002.cif
_cod_data_source_block Compound_21a
_cod_original_cell_volume 3029.8(11)
_cod_database_code 4027874

loop_
_symmetry_equiv_pos_as_xyz
'x, y, z'
'-x, y+1/2, -z+1/2'
'-x, -y, -z'
'x, -y-1/2, z-1/2'

loop_
_atom_site_label
_atom_site_type_symbol
_atom_site_fract_x
_atom_site_fract_y
_atom_site_fract_z
_atom_site_U_iso_or_equiv
_atom_site_adp_type
_atom_site_occupancy
_atom_site_symmetry_multiplicity
_atom_site_calc_flag
_atom_site_refinement_flags
S1 S 0.33930(3) 0.85983(6) 0.44463(4) 0.01978(17) Uani 1 1 d .
S2 S 0.04480(3) 0.64967(6) 0.42531(4) 0.01785(16) Uani 1 1 d .
C1 C 0.52693(15) 1.3416(3) 0.4450(2) 0.0423(8) Uani 1 1 d .
H1A H 0.5044 1.4037 0.4033 0.063 Uiso 1 1 calc R
H1B H 0.5757 1.3157 0.4317 0.063 Uiso 1 1 calc R
H1C H 0.5329 1.3806 0.5009 0.063 Uiso 1 1 calc R
C2 C 0.47702(14) 1.2258(3) 0.44372(18) 0.0276(6) Uani 1 1 d .
C3 C 0.43996(14) 1.1968(3) 0.51060(17) 0.0292(6) Uani 1 1 d .
H3 H 0.4449 1.2519 0.5579 0.035 Uiso 1 1 calc R
C4 C 0.39543(14) 1.0881(3) 0.50981(16) 0.0240(6) Uani 1 1 d .
H4 H 0.3708 1.0687 0.5564 0.029 Uiso 1 1 calc R
C5 C 0.38766(13) 1.0088(2) 0.44031(15) 0.0190(5) Uani 1 1 d .
C6 C 0.42448(14) 1.0353(3) 0.37295(17) 0.0279(6) Uani 1 1 d .
H6 H 0.4200 0.9794 0.3261 0.033 Uiso 1 1 calc R
C7 C 0.46786(15) 1.1441(3) 0.37447(19) 0.0327(7) Uani 1 1 d .
H7 H 0.4919 1.1636 0.3274 0.039 Uiso 1 1 calc R
C8 C 0.26834(13) 0.8782(2) 0.35464(15) 0.0185(5) Uani 1 1 d .
C9 C 0.22591(13) 0.9890(2) 0.35021(16) 0.0216(6) Uani 1 1 d .
H9 H 0.2372 1.0531 0.3918 0.026 Uiso 1 1 calc R
C10 C 0.16749(13) 1.0070(3) 0.28599(17) 0.0251(6) Uani 1 1 d .
H10 H 0.1395 1.0840 0.2820 0.030 Uiso 1 1 calc R
C11 C 0.15049(14) 0.9098(3) 0.22718(16) 0.0246(6) Uani 1 1 d .
H11 H 0.1096 0.9198 0.1836 0.030 Uiso 1 1 calc R
C12 C 0.19262(13) 0.7982(3) 0.23154(16) 0.0216(6) Uani 1 1 d .
H12 H 0.1803 0.7338 0.1903 0.026 Uiso 1 1 calc R
C13 C 0.25244(12) 0.7789(2) 0.29497(15) 0.0173(5) Uani 1 1 d .
C14 C 0.29804(12) 0.6529(2) 0.29766(15) 0.0181(5) Uani 1 1 d .
C15 C 0.37749(14) 0.6882(2) 0.29972(15) 0.0208(6) Uani 1 1 d .
C16 C 0.27845(14) 0.5712(3) 0.21758(15) 0.0240(6) Uani 1 1 d .
H16A H 0.2833 0.6232 0.1681 0.036 Uiso 1 1 calc R
H16B H 0.2271 0.5402 0.2140 0.036 Uiso 1 1 calc R
H16C H 0.3125 0.4982 0.2199 0.036 Uiso 1 1 calc R
C17 C 0.29037(12) 0.5723(2) 0.37825(15) 0.0165(5) Uani 1 1 d .
H17 H 0.3062 0.6272 0.4285 0.020 Uiso 1 1 calc R
C18 C 0.33818(13) 0.4494(2) 0.38762(16) 0.0217(6) Uani 1 1 d .
H18A H 0.3777 0.4541 0.3514 0.026 Uiso 1 1 calc R
H18B H 0.3621 0.4391 0.4465 0.026 Uiso 1 1 calc R
C19 C 0.28658(13) 0.3363(2) 0.36156(18) 0.0256(6) Uani 1 1 d .
H19A H 0.2917 0.3081 0.3040 0.031 Uiso 1 1 calc R
H19B H 0.2986 0.2637 0.4005 0.031 Uiso 1 1 calc R
C20 C 0.20871(13) 0.3837(2) 0.36508(14) 0.0177(5) Uani 1 1 d .
C21 C 0.20954(12) 0.5290(2) 0.38085(14) 0.0161(5) Uani 1 1 d .
H21 H 0.1759 0.5718 0.3344 0.019 Uiso 1 1 calc R
C22 C 0.18328(12) 0.5624(2) 0.46645(14) 0.0163(5) Uani 1 1 d .
H22 H 0.1920 0.6556 0.4773 0.020 Uiso 1 1 calc R
C23 C 0.22669(12) 0.4886(2) 0.53893(15) 0.0178(5) Uani 1 1 d .
C24 C 0.28628(13) 0.5485(3) 0.58714(15) 0.0244(6) Uani 1 1 d .
H24 H 0.2961 0.6361 0.5781 0.029 Uiso 1 1 calc R
C25 C 0.33155(15) 0.4807(3) 0.64839(17) 0.0343(7) Uani 1 1 d .
H25 H 0.3725 0.5222 0.6809 0.041 Uiso 1 1 calc R
C26 C 0.31775(15) 0.3529(3) 0.66293(17) 0.0354(7) Uani 1 1 d .
H26 H 0.3499 0.3066 0.7041 0.043 Uiso 1 1 calc R
C27 C 0.25694(14) 0.2932(3) 0.61730(17) 0.0310(7) Uani 1 1 d .
H27 H 0.2462 0.2065 0.6282 0.037 Uiso 1 1 calc R
C28 C 0.21135(13) 0.3608(2) 0.55516(15) 0.0218(6) Uani 1 1 d .
H28 H 0.1697 0.3198 0.5237 0.026 Uiso 1 1 calc R
C29 C 0.04854(12) 0.7710(2) 0.50223(15) 0.0198(5) Uani 1 1 d .
C30 C 0.09150(14) 0.8793(3) 0.49569(17) 0.0240(6) Uani 1 1 d .
H30 H 0.1183 0.8893 0.4497 0.029 Uiso 1 1 calc R
C31 C 0.09468(14) 0.9734(3) 0.55774(17) 0.0277(6) Uani 1 1 d .
H31 H 0.1237 1.0479 0.5534 0.033 Uiso 1 1 calc R
C32 C 0.05605(14) 0.9596(3) 0.62581(17) 0.0262(6) Uani 1 1 d .
C33 C 0.01379(14) 0.8494(3) 0.63132(16) 0.0240(6) Uani 1 1 d .
H33 H -0.0126 0.8387 0.6776 0.029 Uiso 1 1 calc R
C34 C 0.00970(13) 0.7550(3) 0.57006(16) 0.0224(6) Uani 1 1 d .
H34 H -0.0193 0.6805 0.5744 0.027 Uiso 1 1 calc R
C35 C 0.05785(16) 1.0617(3) 0.69160(18) 0.0344(7) Uani 1 1 d .
H35A H 0.0082 1.0997 0.6890 0.052 Uiso 1 1 calc R
H35B H 0.0937 1.1279 0.6815 0.052 Uiso 1 1 calc R
H35C H 0.0728 1.0241 0.7472 0.052 Uiso 1 1 calc R
N1 N 0.43867(12) 0.7115(2) 0.29860(14) 0.0309(6) Uani 1 1 d .
N2 N 0.10286(11) 0.5378(2) 0.46118(13) 0.0184(5) Uani 1 1 d .
O1 O 0.29996(10) 0.86513(18) 0.52027(11) 0.0295(5) Uani 1 1 d .
O2 O 0.07076(9) 0.70318(17) 0.35258(11) 0.0229(4) Uani 1 1 d .
O3 O -0.02774(9) 0.59192(17) 0.41692(10) 0.0218(4) Uani 1 1 d .
O4 O 0.15385(9) 0.31695(17) 0.35635(11) 0.0244(4) Uani 1 1 d .
H2 H 0.0861(14) 0.493(3) 0.5007(18) 0.024(7) Uiso 1 1 d .

loop_
_atom_site_aniso_label
_atom_site_aniso_U_11
_atom_site_aniso_U_22
_atom_site_aniso_U_33
_atom_site_aniso_U_23
_atom_site_aniso_U_13
_atom_site_aniso_U_12
S1 0.0258(3) 0.0203(4) 0.0125(3) 0.0003(2) 0.0006(2) -0.0038(3)
S2 0.0177(3) 0.0202(3) 0.0158(3) 0.0024(2) 0.0031(2) 0.0009(2)
C1 0.0242(14) 0.0364(19) 0.062(2) 0.0159(16) -0.0075(14) -0.0072(13)
C2 0.0177(12) 0.0235(15) 0.0383(17) 0.0085(12) -0.0070(11) -0.0010(11)
C3 0.0301(14) 0.0297(16) 0.0245(15) -0.0012(12) -0.0072(12) -0.0030(12)
C4 0.0283(14) 0.0257(15) 0.0171(14) 0.0003(11) 0.0005(11) -0.0019(11)
C5 0.0208(12) 0.0196(14) 0.0154(13) 0.0026(10) -0.0018(10) -0.0019(10)
C6 0.0346(15) 0.0309(16) 0.0189(14) 0.0011(12) 0.0066(12) -0.0015(12)
C7 0.0286(14) 0.0370(18) 0.0345(17) 0.0114(14) 0.0108(13) 0.0006(13)
C8 0.0178(12) 0.0239(14) 0.0137(12) 0.0022(10) 0.0017(9) -0.0049(10)
C9 0.0237(13) 0.0212(14) 0.0205(14) 0.0001(11) 0.0047(11) -0.0038(11)
C10 0.0223(13) 0.0204(15) 0.0332(16) 0.0052(12) 0.0056(11) 0.0010(11)
C11 0.0212(13) 0.0283(16) 0.0224(15) 0.0075(12) -0.0030(11) -0.0026(11)
C12 0.0238(13) 0.0247(15) 0.0158(13) 0.0026(11) 0.0013(10) -0.0046(11)
C13 0.0179(11) 0.0193(14) 0.0152(13) 0.0027(10) 0.0035(10) -0.0029(10)
C14 0.0202(12) 0.0210(14) 0.0136(12) -0.0014(10) 0.0042(10) -0.0034(10)
C15 0.0267(14) 0.0242(14) 0.0120(13) -0.0027(10) 0.0043(10) 0.0006(11)
C16 0.0309(14) 0.0277(15) 0.0136(13) -0.0015(11) 0.0032(11) -0.0020(12)
C17 0.0188(12) 0.0195(14) 0.0112(12) -0.0008(10) 0.0020(9) -0.0005(10)
C18 0.0185(12) 0.0253(15) 0.0210(14) 0.0014(11) 0.0022(10) 0.0015(11)
C19 0.0263(14) 0.0213(15) 0.0291(15) -0.0023(11) 0.0039(11) 0.0040(11)
C20 0.0235(13) 0.0213(14) 0.0078(12) 0.0017(10) 0.0007(10) 0.0003(10)
C21 0.0154(11) 0.0209(14) 0.0113(12) 0.0008(10) 0.0001(9) 0.0008(10)
C22 0.0158(11) 0.0181(13) 0.0151(13) -0.0004(10) 0.0023(10) -0.0006(9)
C23 0.0182(12) 0.0234(14) 0.0124(12) -0.0008(10) 0.0041(9) 0.0031(10)
C24 0.0238(13) 0.0366(17) 0.0130(13) 0.0002(11) 0.0037(10) -0.0052(12)
C25 0.0262(14) 0.058(2) 0.0181(15) 0.0072(14) -0.0002(11) -0.0098(14)
C26 0.0264(14) 0.059(2) 0.0197(15) 0.0158(14) -0.0010(12) 0.0002(14)
C27 0.0326(15) 0.0368(18) 0.0243(15) 0.0118(13) 0.0064(12) 0.0044(13)
C28 0.0222(12) 0.0257(15) 0.0168(13) 0.0005(11) 0.0004(10) 0.0001(11)
C29 0.0177(12) 0.0217(14) 0.0193(13) 0.0016(10) 0.0004(10) 0.0039(10)
C30 0.0214(13) 0.0249(15) 0.0251(15) 0.0038(11) 0.0013(11) 0.0005(11)
C31 0.0257(14) 0.0211(15) 0.0339(16) 0.0025(12) -0.0033(12) -0.0031(11)
C32 0.0247(13) 0.0245(16) 0.0254(15) -0.0013(11) -0.0096(11) 0.0085(11)
C33 0.0264(13) 0.0263(15) 0.0181(14) -0.0018(11) -0.0008(11) 0.0072(11)
C34 0.0208(12) 0.0229(14) 0.0235(14) 0.0031(11) 0.0029(11) -0.0006(11)
C35 0.0429(17) 0.0268(17) 0.0290(16) -0.0051(12) -0.0094(13) 0.0079(13)
N1 0.0275(13) 0.0406(15) 0.0260(13) -0.0078(11) 0.0088(10) -0.0061(11)
N2 0.0172(10) 0.0205(12) 0.0180(11) 0.0034(9) 0.0038(9) -0.0008(9)
O1 0.0396(11) 0.0353(12) 0.0150(9) 0.0007(8) 0.0082(8) -0.0111(9)
O2 0.0234(9) 0.0280(11) 0.0182(9) 0.0061(8) 0.0063(7) 0.0030(8)
O3 0.0181(9) 0.0280(10) 0.0187(9) 0.0009(8) 0.0009(7) -0.0014(7)
O4 0.0255(9) 0.0225(10) 0.0245(10) -0.0020(8) 0.0008(8) -0.0060(8)

loop_
_atom_type_symbol
_atom_type_description
_atom_type_scat_dispersion_real
_atom_type_scat_dispersion_imag
_atom_type_scat_source
C C 0.0033 0.0016 'International Tables Vol C Tables 4.2.6.8 and 6.1.1.4'
H H 0.0000 0.0000 'International Tables Vol C Tables 4.2.6.8 and 6.1.1.4'
N N 0.0061 0.0033 'International Tables Vol C Tables 4.2.6.8 and 6.1.1.4'
O O 0.0106 0.0060 'International Tables Vol C Tables 4.2.6.8 and 6.1.1.4'
S S 0.1246 0.1234 'International Tables Vol C Tables 4.2.6.8 and 6.1.1.4'

loop_
_geom_angle_atom_site_label_1
_geom_angle_atom_site_label_2
_geom_angle_atom_site_label_3
_geom_angle
O1 S1 C5 107.01(11)
O1 S1 C8 106.25(11)
C5 S1 C8 99.91(11)
O3 S2 O2 119.46(10)
O3 S2 N2 105.54(11)
O2 S2 N2 107.33(10)
O3 S2 C29 108.00(11)
O2 S2 C29 107.87(12)
N2 S2 C29 108.19(11)
C2 C1 H1A 109.5
C2 C1 H1B 109.5
H1A C1 H1B 109.5
C2 C1 H1C 109.5
H1A C1 H1C 109.5
H1B C1 H1C 109.5
C3 C2 C7 118.2(2)
C3 C2 C1 121.5(3)
C7 C2 C1 120.3(3)
C2 C3 C4 121.2(3)
C2 C3 H3 119.4
C4 C3 H3 119.4
C5 C4 C3 119.2(2)
C5 C4 H4 120.4
C3 C4 H4 120.4
C6 C5 C4 120.7(2)
C6 C5 S1 120.0(2)
C4 C5 S1 118.83(19)
C7 C6 C5 119.4(3)
C7 C6 H6 120.3
C5 C6 H6 120.3
C6 C7 C2 121.3(3)
C6 C7 H7 119.3
C2 C7 H7 119.3
C9 C8 C13 121.4(2)
C9 C8 S1 117.15(19)
C13 C8 S1 121.20(19)
C10 C9 C8 120.8(2)
C10 C9 H9 119.6
C8 C9 H9 119.6
C9 C10 C11 118.5(2)
C9 C10 H10 120.7
C11 C10 H10 120.7
C12 C11 C10 120.9(2)
C12 C11 H11 119.6
C10 C11 H11 119.6
C11 C12 C13 121.5(2)
C11 C12 H12 119.3
C13 C12 H12 119.3
C12 C13 C8 116.8(2)
C12 C13 C14 119.9(2)
C8 C13 C14 123.3(2)
C15 C14 C16 105.12(19)
C15 C14 C13 107.5(2)
C16 C14 C13 113.0(2)
C15 C14 C17 108.54(19)
C16 C14 C17 110.7(2)
C13 C14 C17 111.61(18)
N1 C15 C14 177.0(3)
C14 C16 H16A 109.5
C14 C16 H16B 109.5
H16A C16 H16B 109.5
C14 C16 H16C 109.5
H16A C16 H16C 109.5
H16B C16 H16C 109.5
C21 C17 C18 106.00(19)
C21 C17 C14 112.30(19)
C18 C17 C14 114.30(19)
C21 C17 H17 108.0
C18 C17 H17 108.0
C14 C17 H17 108.0
C19 C18 C17 107.73(19)
C19 C18 H18A 110.2
C17 C18 H18A 110.2
C19 C18 H18B 110.2
C17 C18 H18B 110.2
H18A C18 H18B 108.5
C20 C19 C18 106.0(2)
C20 C19 H19A 110.5
C18 C19 H19A 110.5
C20 C19 H19B 110.5
C18 C19 H19B 110.5
H19A C19 H19B 108.7
O4 C20 C19 124.6(2)
O4 C20 C21 125.3(2)
C19 C20 C21 110.1(2)
C17 C21 C20 105.76(18)
C17 C21 C22 111.86(18)
C20 C21 C22 111.64(19)
C17 C21 H21 109.2
C20 C21 H21 109.2
C22 C21 H21 109.2
N2 C22 C23 110.73(19)
N2 C22 C21 109.73(19)
C23 C22 C21 111.91(19)
N2 C22 H22 108.1
C23 C22 H22 108.1
C21 C22 H22 108.1
C24 C23 C28 119.2(2)
C24 C23 C22 118.4(2)
C28 C23 C22 122.3(2)
C25 C24 C23 120.1(3)
C25 C24 H24 120.0
C23 C24 H24 120.0
C24 C25 C26 120.8(3)
C24 C25 H25 119.6
C26 C25 H25 119.6
C27 C26 C25 119.7(3)
C27 C26 H26 120.1
C25 C26 H26 120.1
C26 C27 C28 119.7(3)
C26 C27 H27 120.1
C28 C27 H27 120.1
C27 C28 C23 120.4(2)
C27 C28 H28 119.8
C23 C28 H28 119.8
C30 C29 C34 120.7(2)
C30 C29 S2 119.87(19)
C34 C29 S2 119.40(19)
C29 C30 C31 119.1(2)
C29 C30 H30 120.4
C31 C30 H30 120.4
C32 C31 C30 121.1(2)
C32 C31 H31 119.4
C30 C31 H31 119.4
C31 C32 C33 118.7(2)
C31 C32 C35 121.3(3)
C33 C32 C35 119.9(3)
C34 C33 C32 121.0(2)
C34 C33 H33 119.5
C32 C33 H33 119.5
C33 C34 C29 119.4(2)
C33 C34 H34 120.3
C29 C34 H34 120.3
C32 C35 H35A 109.5
C32 C35 H35B 109.5
H35A C35 H35B 109.5
C32 C35 H35C 109.5
H35A C35 H35C 109.5
H35B C35 H35C 109.5
C22 N2 S2 118.73(17)
C22 N2 H2 119.8(17)
S2 N2 H2 111.4(17)

loop_
_geom_bond_atom_site_label_1
_geom_bond_atom_site_label_2
_geom_bond_distance
S1 O1 1.5005(18)
S1 C5 1.797(3)
S1 C8 1.803(2)
S2 O3 1.4376(17)
S2 O2 1.4385(17)
S2 N2 1.625(2)
S2 C29 1.769(3)
C1 C2 1.513(4)
C1 H1A 0.9800
C1 H1B 0.9800
C1 H1C 0.9800
C2 C3 1.385(4)
C2 C7 1.396(4)
C3 C4 1.395(4)
C3 H3 0.9500
C4 C5 1.384(3)
C4 H4 0.9500
C5 C6 1.383(3)
C6 C7 1.383(4)
C6 H6 0.9500
C7 H7 0.9500
C8 C9 1.389(4)
C8 C13 1.417(3)
C9 C10 1.382(3)
C9 H9 0.9500
C10 C11 1.394(4)
C10 H10 0.9500
C11 C12 1.393(4)
C11 H11 0.9500
C12 C13 1.393(3)
C12 H12 0.9500
C13 C14 1.555(3)
C14 C15 1.485(3)
C14 C16 1.546(3)
C14 C17 1.572(3)
C15 N1 1.140(3)
C16 H16A 0.9800
C16 H16B 0.9800
C16 H16C 0.9800
C17 C21 1.542(3)
C17 C18 1.547(3)
C17 H17 1.0000
C18 C19 1.530(4)
C18 H18A 0.9900
C18 H18B 0.9900
C19 C20 1.507(3)
C19 H19A 0.9900
C19 H19B 0.9900
C20 O4 1.208(3)
C20 C21 1.543(3)
C21 C22 1.563(3)
C21 H21 1.0000
C22 N2 1.473(3)
C22 C23 1.521(3)
C22 H22 1.0000
C23 C24 1.386(3)
C23 C28 1.399(4)
C24 C25 1.384(4)
C24 H24 0.9500
C25 C26 1.388(4)
C25 H25 0.9500
C26 C27 1.383(4)
C26 H26 0.9500
C27 C28 1.395(4)
C27 H27 0.9500
C28 H28 0.9500
C29 C30 1.390(4)
C29 C34 1.394(3)
C30 C31 1.399(4)
C30 H30 0.9500
C31 C32 1.392(4)
C31 H31 0.9500
C32 C33 1.396(4)
C32 C35 1.502(4)
C33 C34 1.391(4)
C33 H33 0.9500
C34 H34 0.9500
C35 H35A 0.9800
C35 H35B 0.9800
C35 H35C 0.9800
N2 H2 0.88(3)

loop_
_geom_hbond_atom_site_label_D
_geom_hbond_atom_site_label_H
_geom_hbond_atom_site_label_A
_geom_hbond_distance_DH
_geom_hbond_distance_HA
_geom_hbond_distance_DA
_geom_hbond_angle_DHA
_geom_hbond_site_symmetry_A
N2 H2 O3 0.88(3) 2.02(3) 2.888(3) 168(2) 3_566

loop_
_geom_torsion_atom_site_label_1
_geom_torsion_atom_site_label_2
_geom_torsion_atom_site_label_3
_geom_torsion_atom_site_label_4
_geom_torsion
C7 C2 C3 C4 0.9(4)
C1 C2 C3 C4 -178.4(2)
C2 C3 C4 C5 -0.7(4)
C3 C4 C5 C6 1.1(4)
C3 C4 C5 S1 172.83(19)
O1 S1 C5 C6 -175.0(2)
C8 S1 C5 C6 -64.5(2)
O1 S1 C5 C4 13.2(2)
C8 S1 C5 C4 123.8(2)
C4 C5 C6 C7 -1.7(4)
S1 C5 C6 C7 -173.3(2)
C5 C6 C7 C2 1.9(4)
C3 C2 C7 C6 -1.5(4)
C1 C2 C7 C6 177.9(3)
O1 S1 C8 C9 58.8(2)
C5 S1 C8 C9 -52.3(2)
O1 S1 C8 C13 -115.93(19)
C5 S1 C8 C13 132.96(19)
C13 C8 C9 C10 -1.4(3)
S1 C8 C9 C10 -176.09(18)
C8 C9 C10 C11 2.1(4)
C9 C10 C11 C12 -1.7(4)
C10 C11 C12 C13 0.8(4)
C11 C12 C13 C8 -0.1(3)
C11 C12 C13 C14 179.9(2)
C9 C8 C13 C12 0.4(3)
S1 C8 C13 C12 174.84(17)
C9 C8 C13 C14 -179.6(2)
S1 C8 C13 C14 -5.2(3)
C12 C13 C14 C15 125.6(2)
C8 C13 C14 C15 -54.4(3)
C12 C13 C14 C16 10.1(3)
C8 C13 C14 C16 -169.9(2)
C12 C13 C14 C17 -115.5(2)
C8 C13 C14 C17 64.5(3)
C16 C14 C15 N1 -12(6)
C13 C14 C15 N1 -132(6)
C17 C14 C15 N1 107(6)
C15 C14 C17 C21 -178.99(19)
C16 C14 C17 C21 -64.1(3)
C13 C14 C17 C21 62.7(3)
C15 C14 C17 C18 -58.2(3)
C16 C14 C17 C18 56.7(3)
C13 C14 C17 C18 -176.50(19)
C21 C17 C18 C19 21.7(3)
C14 C17 C18 C19 -102.5(2)
C17 C18 C19 C20 -18.2(3)
C18 C19 C20 O4 -172.5(2)
C18 C19 C20 C21 7.9(3)
C18 C17 C21 C20 -16.4(2)
C14 C17 C21 C20 109.1(2)
C18 C17 C21 C22 105.3(2)
C14 C17 C21 C22 -129.2(2)
O4 C20 C21 C17 -174.2(2)
C19 C20 C21 C17 5.5(3)
O4 C20 C21 C22 63.9(3)
C19 C20 C21 C22 -116.4(2)
C17 C21 C22 N2 171.21(19)
C20 C21 C22 N2 -70.5(2)
C17 C21 C22 C23 -65.5(3)
C20 C21 C22 C23 52.8(3)
N2 C22 C23 C24 -139.9(2)
C21 C22 C23 C24 97.3(3)
N2 C22 C23 C28 44.1(3)
C21 C22 C23 C28 -78.7(3)
C28 C23 C24 C25 2.4(4)
C22 C23 C24 C25 -173.8(2)
C23 C24 C25 C26 -0.5(4)
C24 C25 C26 C27 -1.7(4)
C25 C26 C27 C28 2.1(4)
C26 C27 C28 C23 -0.2(4)
C24 C23 C28 C27 -2.1(4)
C22 C23 C28 C27 173.9(2)
O3 S2 C29 C30 -148.0(2)
O2 S2 C29 C30 -17.6(2)
N2 S2 C29 C30 98.2(2)
O3 S2 C29 C34 33.7(2)
O2 S2 C29 C34 164.07(19)
N2 S2 C29 C34 -80.1(2)
C34 C29 C30 C31 -0.7(4)
S2 C29 C30 C31 -179.07(19)
C29 C30 C31 C32 0.4(4)
C30 C31 C32 C33 0.1(4)
C30 C31 C32 C35 -178.6(2)
C31 C32 C33 C34 -0.4(4)
C35 C32 C33 C34 178.3(2)
C32 C33 C34 C29 0.1(4)
C30 C29 C34 C33 0.5(4)
S2 C29 C34 C33 178.82(19)
C23 C22 N2 S2 149.39(17)
C21 C22 N2 S2 -86.6(2)
O3 S2 N2 C22 172.24(17)
O2 S2 N2 C22 43.8(2)
C29 S2 N2 C22 -72.4(2)
